data_2206355
loop_
_publ_author_name
'Odaba\;so\<glu, Mustafa'
'B\"uy\"ukg\"ung\"or, Orhan'
'Albayrak, \,Ci\<gdem'

_publ_section_title
;
 <i>O</i>,<i>O</i>-Bis(2-<i>tert</i>-butyl-4-methylphenyl)
 chlorothiophosphonate
;
_journal_coeditor_code BT6693
_journal_issue 8
_journal_name_full 'Acta Crystallographica Section E'
_journal_page_first o2525
_journal_page_last o2527
_journal_paper_doi 10.1107/S1600536805021859
_journal_volume 61
_journal_year 2005
_chemical_formula_iupac 'C22 H30 Cl O2 P S'
_chemical_formula_moiety 'C22 H30 Cl O2 P S'
_chemical_formula_sum 'C22 H30 Cl O2 P S'
_chemical_formula_weight 424.94
_chemical_name_systematic
;
O,O-Bis(2-tert-butyl-4-methylphenyl) chlorothiophosphonate
;
_space_group_IT_number 9
_symmetry_cell_setting monoclinic
_symmetry_space_group_name_Hall 'C -2yc'
_symmetry_space_group_name_H-M 'C 1 c 1'
_atom_sites_solution_hydrogens geom
_atom_sites_solution_primary direct
_atom_sites_solution_secondary difmap
_cell_angle_alpha 90.00
_cell_angle_beta 110.014(8)
_cell_angle_gamma 90.00
_cell_formula_units_Z 4
_cell_length_a 24.139(2)
_cell_length_b 8.3588(6)
_cell_length_c 11.8747(12)
_cell_measurement_reflns_used 7293
_cell_measurement_temperature 296
_cell_measurement_theta_max 26.85
_cell_measurement_theta_min 1.79
_cell_volume 2251.3(4)
_computing_cell_refinement X-AREA
_computing_data_collection 'X-AREA (Stoe & Cie, 2002)'
_computing_data_reduction 'X-RED32 (Stoe & Cie, 2002)'
_computing_molecular_graphics 'ORTEP-3 for Windows (Farrugia, 1997)'
_computing_publication_material 'WinGX (Farrugia, 1999)'
_computing_structure_refinement 'SHELXL97 (Sheldrick, 1997)'
_computing_structure_solution 'SHELXS97 (Sheldrick, 1997)'
_diffrn_ambient_temperature 296
_diffrn_detector_area_resol_mean 6.67
_diffrn_measured_fraction_theta_full 1.000
_diffrn_measured_fraction_theta_max 1.000
_diffrn_measurement_device_type 'Stoe IPDS-II'
_diffrn_measurement_method '\w scans'
_diffrn_radiation_monochromator graphite
_diffrn_radiation_source 'fine-focus sealed tube'
_diffrn_radiation_type MoK\a
_diffrn_radiation_wavelength 0.71073
_diffrn_reflns_av_R_equivalents 0.0634
_diffrn_reflns_av_sigmaI/netI 0.0568
_diffrn_reflns_limit_h_max 29
_diffrn_reflns_limit_h_min -29
_diffrn_reflns_limit_k_max 10
_diffrn_reflns_limit_k_min -10
_diffrn_reflns_limit_l_max 14
_diffrn_reflns_limit_l_min -14
_diffrn_reflns_number 14829
_diffrn_reflns_theta_full 26.00
_diffrn_reflns_theta_max 26.00
_diffrn_reflns_theta_min 1.80
_diffrn_standards_decay_% <2
_diffrn_standards_number 0
_exptl_absorpt_coefficient_mu 0.348
_exptl_absorpt_correction_T_max 0.961
_exptl_absorpt_correction_T_min 0.937
_exptl_absorpt_correction_type integration
_exptl_absorpt_process_details '(X-RED32; Stoe & Cie, 2002)'
_exptl_crystal_colour colorless
_exptl_crystal_density_diffrn 1.254
_exptl_crystal_density_method 'not measured'
_exptl_crystal_description prism
_exptl_crystal_F_000 904
_exptl_crystal_size_max 0.25
_exptl_crystal_size_mid 0.23
_exptl_crystal_size_min 0.20
_refine_diff_density_max 0.142
_refine_diff_density_min -0.213
_refine_ls_abs_structure_details 'Flack (1983)'
_refine_ls_abs_structure_Flack 0.39(16)
_refine_ls_extinction_coef 0.0048(4)
_refine_ls_extinction_expression Fc^*^=kFc[1+0.001xFc^2^\l^3^/sin(2\q)]^-1/4^
_refine_ls_extinction_method SHELXL97
_refine_ls_goodness_of_fit_ref 0.860
_refine_ls_hydrogen_treatment constr
_refine_ls_matrix_type full
_refine_ls_number_parameters 251
_refine_ls_number_reflns 4235
_refine_ls_number_restraints 2
_refine_ls_restrained_S_all 0.860
_refine_ls_R_factor_all 0.0683
_refine_ls_R_factor_gt 0.0354
_refine_ls_shift/su_max 0.000
_refine_ls_shift/su_mean 0.000
_refine_ls_structure_factor_coef Fsqd
_refine_ls_weighting_details 'w = 1/[\s^2^(Fo^2^)+(0.0477P)^2^] where P = (Fo^2^+2Fc^2^)/3'
_refine_ls_weighting_scheme calc
_refine_ls_wR_factor_gt 0.0799
_refine_ls_wR_factor_ref 0.0904
_reflns_number_gt 2583
_reflns_number_total 4235
_reflns_threshold_expression I>2\s(I)
_cod_data_source_file bt6693.cif
_cod_data_source_block I
_cod_original_sg_symbol_Hall ' C -2yc'
_cod_original_sg_symbol_H-M 'C c'
_cod_database_code 2206355
_cod_database_fobs_code 2206355

loop_
_symmetry_equiv_pos_as_xyz
'x, y, z'
'x, -y, z+1/2'
'x+1/2, y+1/2, z'
'x+1/2, -y+1/2, z+1/2'

loop_
_atom_site_label
_atom_site_fract_x
_atom_site_fract_y
_atom_site_fract_z
_atom_site_U_iso_or_equiv
_atom_site_adp_type
_atom_site_calc_flag
_atom_site_refinement_flags
_atom_site_occupancy
_atom_site_type_symbol
C1 0.1508(3) 0.3442(10) 0.5114(7) 0.0485(19) Uani d . 1 C
C2 0.1273(4) 0.2028(9) 0.5417(7) 0.0535(19) Uani d . 1 C
H2 0.1510 0.1195 0.5836 0.064 Uiso calc R 1 H
C3 0.0663(4) 0.1970(12) 0.5045(7) 0.068(2) Uani d . 1 C
H3 0.0494 0.1024 0.5184 0.081 Uiso calc R 1 H
C4 0.0303(3) 0.3136(12) 0.4513(7) 0.053(2) Uani d . 1 C
C5 0.0566(3) 0.4515(11) 0.4304(7) 0.053(2) Uani d . 1 C
H5 0.0321 0.5365 0.3943 0.064 Uiso calc R 1 H
C6 0.1190(3) 0.4743(9) 0.4601(7) 0.0449(18) Uani d . 1 C
C7 0.1450(4) 0.6314(9) 0.4289(8) 0.052(2) Uani d . 1 C
C8 0.1783(4) 0.5971(10) 0.3447(8) 0.067(2) Uani d . 1 C
H8A 0.1930 0.6955 0.3240 0.100 Uiso calc R 1 H
H8B 0.1523 0.5472 0.2733 0.100 Uiso calc R 1 H
H8C 0.2107 0.5268 0.3831 0.100 Uiso calc R 1 H
C9 0.1839(3) 0.7139(9) 0.5417(6) 0.0528(19) Uani d . 1 C
H9A 0.1986 0.8122 0.5208 0.079 Uiso calc R 1 H
H9B 0.2164 0.6455 0.5832 0.079 Uiso calc R 1 H
H9C 0.1613 0.7364 0.5925 0.079 Uiso calc R 1 H
C10 0.0979(3) 0.7560(10) 0.3633(8) 0.069(2) Uani d . 1 C
H10A 0.0745 0.7820 0.4119 0.104 Uiso calc R 1 H
H10B 0.0730 0.7127 0.2882 0.104 Uiso calc R 1 H
H10C 0.1168 0.8510 0.3490 0.104 Uiso calc R 1 H
C11 -0.0354(3) 0.3021(12) 0.4223(8) 0.072(3) Uani d . 1 C
H11A -0.0446 0.3189 0.4939 0.109 Uiso calc R 1 H
H11B -0.0488 0.1980 0.3905 0.109 Uiso calc R 1 H
H11C -0.0547 0.3822 0.3641 0.109 Uiso calc R 1 H
C21 0.3712(3) 0.3456(8) 0.5866(6) 0.0426(18) Uani d . 1 C
C22 0.3945(3) 0.2089(11) 0.5655(8) 0.062(2) Uani d . 1 C
H22 0.3695 0.1239 0.5317 0.074 Uiso calc R 1 H
C23 0.4555(3) 0.1887(10) 0.5923(7) 0.0541(19) Uani d . 1 C
H23 0.4711 0.0949 0.5733 0.065 Uiso calc R 1 H
C24 0.4924(3) 0.3191(11) 0.6501(7) 0.052(2) Uani d . 1 C
C25 0.4667(3) 0.4563(9) 0.6764(7) 0.0483(18) Uani d . 1 C
H25 0.4912 0.5403 0.7146 0.058 Uiso calc R 1 H
C26 0.4077(3) 0.4741(8) 0.6491(6) 0.0431(18) Uani d . 1 C
C27 0.3812(3) 0.6268(9) 0.6779(8) 0.051(2) Uani d . 1 C
C28 0.3444(4) 0.5893(11) 0.7594(7) 0.068(2) Uani d . 1 C
H28A 0.3123 0.5197 0.7176 0.102 Uiso calc R 1 H
H28B 0.3292 0.6870 0.7795 0.102 Uiso calc R 1 H
H28C 0.3691 0.5378 0.8313 0.102 Uiso calc R 1 H
C29 0.3412(3) 0.7053(10) 0.5586(8) 0.073(3) Uani d . 1 C
H29A 0.3104 0.6322 0.5165 0.109 Uiso calc R 1 H
H29B 0.3645 0.7304 0.5096 0.109 Uiso calc R 1 H
H29C 0.3241 0.8016 0.5762 0.109 Uiso calc R 1 H
C30 0.4305(4) 0.7436(10) 0.7451(10) 0.088(3) Uani d . 1 C
H30A 0.4134 0.8398 0.7629 0.132 Uiso calc R 1 H
H30B 0.4537 0.7688 0.6959 0.132 Uiso calc R 1 H
H30C 0.4552 0.6952 0.8184 0.132 Uiso calc R 1 H
C31 0.5586(3) 0.3017(11) 0.6893(8) 0.066(2) Uani d . 1 C
H31A 0.5747 0.2945 0.7751 0.099 Uiso calc R 1 H
H31B 0.5750 0.3930 0.6630 0.099 Uiso calc R 1 H
H31C 0.5682 0.2065 0.6547 0.099 Uiso calc R 1 H
O1 0.2141(2) 0.3630(6) 0.5535(5) 0.0508(14) Uani d . 1 O
O2 0.3106(2) 0.3636(6) 0.5522(5) 0.0528(15) Uani d . 1 O
P1 0.26315(15) 0.23937(7) 0.5520(3) 0.05266(19) Uani d . 1 P
S1 0.23776(8) 0.1118(3) 0.40487(18) 0.0701(7) Uani d . 1 S
Cl1 0.28846(8) 0.1143(3) 0.69852(17) 0.0763(7) Uani d . 1 Cl

loop_
_atom_site_aniso_label
_atom_site_aniso_U_11
_atom_site_aniso_U_22
_atom_site_aniso_U_33
_atom_site_aniso_U_12
_atom_site_aniso_U_13
_atom_site_aniso_U_23
C1 0.038(4) 0.053(4) 0.055(4) -0.012(3) 0.016(3) -0.015(3)
C2 0.070(5) 0.037(3) 0.059(4) 0.000(3) 0.029(4) 0.012(3)
C3 0.067(5) 0.076(6) 0.066(5) -0.031(4) 0.032(4) -0.011(4)
C4 0.055(4) 0.061(5) 0.052(5) -0.018(4) 0.029(4) -0.011(4)
C5 0.035(3) 0.069(5) 0.053(5) 0.000(4) 0.010(3) -0.005(4)
C6 0.038(4) 0.045(4) 0.055(4) -0.007(3) 0.020(3) -0.013(3)
C7 0.047(4) 0.044(4) 0.061(5) -0.007(3) 0.013(4) 0.008(4)
C8 0.063(5) 0.050(4) 0.087(6) 0.005(3) 0.024(4) 0.021(4)
C9 0.041(4) 0.050(4) 0.061(4) 0.008(3) 0.011(3) 0.001(3)
C10 0.045(3) 0.061(4) 0.090(5) 0.012(3) 0.007(3) 0.006(3)
C11 0.042(4) 0.088(6) 0.085(5) -0.023(4) 0.019(4) -0.010(5)
C21 0.039(4) 0.040(4) 0.042(4) 0.000(3) 0.005(3) -0.007(3)
C22 0.045(4) 0.062(5) 0.069(5) 0.011(3) 0.008(3) -0.003(4)
C23 0.057(4) 0.039(3) 0.067(5) 0.004(3) 0.022(3) -0.011(3)
C24 0.040(4) 0.059(5) 0.059(5) 0.008(3) 0.017(3) 0.011(4)
C25 0.049(4) 0.039(4) 0.060(5) 0.005(3) 0.022(4) 0.001(3)
C26 0.044(4) 0.045(4) 0.037(3) -0.003(3) 0.008(3) -0.010(3)
C27 0.035(4) 0.048(4) 0.070(5) -0.007(3) 0.019(4) -0.014(4)
C28 0.065(5) 0.095(6) 0.053(4) 0.006(4) 0.032(4) -0.009(4)
C29 0.063(5) 0.045(4) 0.120(7) 0.020(3) 0.043(5) 0.012(4)
C30 0.066(5) 0.062(4) 0.132(8) 0.001(3) 0.027(5) -0.054(4)
C31 0.061(5) 0.073(5) 0.081(5) 0.019(4) 0.047(4) 0.027(4)
O1 0.036(3) 0.043(3) 0.070(4) -0.002(2) 0.013(2) 0.000(3)
O2 0.041(3) 0.041(3) 0.067(4) -0.006(2) 0.006(3) 0.003(3)
P1 0.0500(4) 0.0378(3) 0.0720(4) 0.0012(13) 0.0232(3) -0.0003(14)
S1 0.0741(15) 0.0654(14) 0.0722(15) -0.0112(12) 0.0269(12) -0.0198(13)
Cl1 0.0813(16) 0.0753(15) 0.0717(15) 0.0201(13) 0.0254(12) 0.0253(13)

loop_
_atom_type_symbol
_atom_type_description
_atom_type_scat_dispersion_real
_atom_type_scat_dispersion_imag
_atom_type_scat_source
C C 0.0033 0.0016 'International Tables Vol C Tables 4.2.6.8 and 6.1.1.4'
H H 0.0000 0.0000 'International Tables Vol C Tables 4.2.6.8 and 6.1.1.4'
O O 0.0106 0.0060 'International Tables Vol C Tables 4.2.6.8 and 6.1.1.4'
P P 0.1023 0.0942 'International Tables Vol C Tables 4.2.6.8 and 6.1.1.4'
S S 0.1246 0.1234 'International Tables Vol C Tables 4.2.6.8 and 6.1.1.4'
Cl Cl 0.1484 0.1585 'International Tables Vol C Tables 4.2.6.8 and 6.1.1.4'

loop_
_geom_angle_atom_site_label_1
_geom_angle_atom_site_label_2
_geom_angle_atom_site_label_3
_geom_angle
_geom_angle_publ_flag
C6 C1 C2 125.0(7) y
C6 C1 O1 116.0(7) y
C2 C1 O1 118.3(7) y
C3 C2 C1 115.1(7) ?
C3 C2 H2 122.4 ?
C1 C2 H2 122.4 ?
C4 C3 C2 125.7(8) y
C4 C3 H3 117.2 ?
C2 C3 H3 117.2 ?
C3 C4 C5 115.8(8) y
C3 C4 C11 122.3(8) ?
C5 C4 C11 121.8(8) ?
C4 C5 C6 125.1(8) y
C4 C5 H5 117.4 ?
C6 C5 H5 117.4 ?
C1 C6 C5 113.0(7) y
C1 C6 C7 125.1(7) ?
C5 C6 C7 121.9(7) ?
C8 C7 C9 111.4(7) ?
C8 C7 C10 105.1(7) ?
C9 C7 C10 105.4(6) ?
C8 C7 C6 110.3(7) ?
C9 C7 C6 110.7(7) ?
C10 C7 C6 113.7(7) ?
C7 C8 H8A 109.5 ?
C7 C8 H8B 109.5 ?
H8A C8 H8B 109.5 ?
C7 C8 H8C 109.5 ?
H8A C8 H8C 109.5 ?
H8B C8 H8C 109.5 ?
C7 C9 H9A 109.5 ?
C7 C9 H9B 109.5 ?
H9A C9 H9B 109.5 ?
C7 C9 H9C 109.5 ?
H9A C9 H9C 109.5 ?
H9B C9 H9C 109.5 ?
C7 C10 H10A 109.5 ?
C7 C10 H10B 109.5 ?
H10A C10 H10B 109.5 ?
C7 C10 H10C 109.5 ?
H10A C10 H10C 109.5 ?
H10B C10 H10C 109.5 ?
C4 C11 H11A 109.5 ?
C4 C11 H11B 109.5 ?
H11A C11 H11B 109.5 ?
C4 C11 H11C 109.5 ?
H11A C11 H11C 109.5 ?
H11B C11 H11C 109.5 ?
C22 C21 O2 120.6(6) y
C22 C21 C26 121.1(7) y
O2 C21 C26 118.3(6) y
C21 C22 C23 122.5(8) ?
C21 C22 H22 118.8 ?
C23 C22 H22 118.8 ?
C22 C23 C24 116.7(7) y
C22 C23 H23 121.6 ?
C24 C23 H23 121.6 ?
C25 C24 C23 119.1(7) y
C25 C24 C31 121.1(8) ?
C23 C24 C31 119.7(8) ?
C26 C25 C24 123.4(7) y
C26 C25 H25 118.3 ?
C24 C25 H25 118.3 ?
C25 C26 C21 116.9(7) y
C25 C26 C27 121.8(6) ?
C21 C26 C27 121.2(6) ?
C26 C27 C30 109.9(6) ?
C26 C27 C28 110.2(7) ?
C30 C27 C28 108.2(8) ?
C26 C27 C29 109.0(7) ?
C30 C27 C29 109.5(7) ?
C28 C27 C29 110.0(7) ?
C27 C28 H28A 109.5 ?
C27 C28 H28B 109.5 ?
H28A C28 H28B 109.5 ?
C27 C28 H28C 109.5 ?
H28A C28 H28C 109.5 ?
H28B C28 H28C 109.5 ?
C27 C29 H29A 109.5 ?
C27 C29 H29B 109.5 ?
H29A C29 H29B 109.5 ?
C27 C29 H29C 109.5 ?
H29A C29 H29C 109.5 ?
H29B C29 H29C 109.5 ?
C27 C30 H30A 109.5 ?
C27 C30 H30B 109.5 ?
H30A C30 H30B 109.5 ?
C27 C30 H30C 109.5 ?
H30A C30 H30C 109.5 ?
H30B C30 H30C 109.5 ?
C24 C31 H31A 109.5 ?
C24 C31 H31B 109.5 ?
H31A C31 H31B 109.5 ?
C24 C31 H31C 109.5 ?
H31A C31 H31C 109.5 ?
H31B C31 H31C 109.5 ?
C1 O1 P1 129.4(5) ?
C21 O2 P1 129.4(5) y
O2 P1 O1 96.81(8) y
O2 P1 Cl1 110.8(3) y
O1 P1 Cl1 110.5(3) y
O2 P1 S1 111.9(3) y
O1 P1 S1 111.1(3) y
Cl1 P1 S1 114.41(4) y

loop_
_geom_bond_atom_site_label_1
_geom_bond_atom_site_label_2
_geom_bond_distance
_geom_bond_publ_flag
C1 C6 1.350(10) y
C1 C2 1.410(11) y
C1 O1 1.444(9) y
C2 C3 1.385(11) y
C2 H2 0.9300 ?
C3 C4 1.315(12) y
C3 H3 0.9300 ?
C4 C5 1.379(12) y
C4 C11 1.506(10) ?
C5 C6 1.437(10) y
C5 H5 0.9300 ?
C6 C7 1.555(11) ?
C7 C8 1.509(13) ?
C7 C9 1.513(10) ?
C7 C10 1.543(10) ?
C8 H8A 0.9600 ?
C8 H8B 0.9600 ?
C8 H8C 0.9600 ?
C9 H9A 0.9600 ?
C9 H9B 0.9600 ?
C9 H9C 0.9600 ?
C10 H10A 0.9600 ?
C10 H10B 0.9600 ?
C10 H10C 0.9600 ?
C11 H11A 0.9600 ?
C11 H11B 0.9600 ?
C11 H11C 0.9600 ?
C21 C22 1.336(11) y
C21 O2 1.385(9) y
C21 C26 1.426(9) y
C22 C23 1.406(11) y
C22 H22 0.9300 ?
C23 C24 1.425(11) y
C23 H23 0.9300 ?
C24 C25 1.390(11) y
C24 C31 1.511(10) ?
C25 C26 1.357(10) y
C25 H25 0.9300 ?
C26 C27 1.518(10) ?
C27 C30 1.534(10) ?
C27 C28 1.552(11) ?
C27 C29 1.560(11) ?
C28 H28A 0.9600 ?
C28 H28B 0.9600 ?
C28 H28C 0.9600 ?
C29 H29A 0.9600 ?
C29 H29B 0.9600 ?
C29 H29C 0.9600 ?
C30 H30A 0.9600 ?
C30 H30B 0.9600 ?
C30 H30C 0.9600 ?
C31 H31A 0.9600 ?
C31 H31B 0.9600 ?
C31 H31C 0.9600 ?
O1 P1 1.576(6) y
O2 P1 1.545(6) y
P1 Cl1 1.941(4) y
P1 S1 1.957(4) y

loop_
_geom_torsion_atom_site_label_1
_geom_torsion_atom_site_label_2
_geom_torsion_atom_site_label_3
_geom_torsion_atom_site_label_4
_geom_torsion
C6 C1 C2 C3 6.0(13)
O1 C1 C2 C3 176.3(7)
C1 C2 C3 C4 -4.2(13)
C2 C3 C4 C5 0.9(13)
C2 C3 C4 C11 -175.1(8)
C3 C4 C5 C6 1.2(12)
C11 C4 C5 C6 177.3(7)
C2 C1 C6 C5 -4.1(12)
O1 C1 C6 C5 -174.7(6)
C2 C1 C6 C7 178.8(8)
O1 C1 C6 C7 8.3(12)
C4 C5 C6 C1 0.4(11)
C4 C5 C6 C7 177.5(8)
C1 C6 C7 C8 58.4(11)
C5 C6 C7 C8 -118.4(8)
C1 C6 C7 C9 -65.3(10)
C5 C6 C7 C9 117.8(8)
C1 C6 C7 C10 176.2(8)
C5 C6 C7 C10 -0.6(11)
O2 C21 C22 C23 176.1(7)
C26 C21 C22 C23 -6.3(13)
C21 C22 C23 C24 3.4(13)
C22 C23 C24 C25 0.0(12)
C22 C23 C24 C31 175.8(7)
C23 C24 C25 C26 -0.5(12)
C31 C24 C25 C26 -176.2(7)
C24 C25 C26 C21 -2.2(11)
C24 C25 C26 C27 -179.3(8)
C22 C21 C26 C25 5.6(12)
O2 C21 C26 C25 -176.8(7)
C22 C21 C26 C27 -177.3(8)
O2 C21 C26 C27 0.3(11)
C25 C26 C27 C30 -3.0(11)
C21 C26 C27 C30 180.0(8)
C25 C26 C27 C28 -122.2(8)
C21 C26 C27 C28 60.9(10)
C25 C26 C27 C29 117.0(8)
C21 C26 C27 C29 -60.0(10)
C6 C1 O1 P1 -143.4(6)
C2 C1 O1 P1 45.4(10)
C22 C21 O2 P1 36.2(11)
C26 C21 O2 P1 -141.5(7)
C21 O2 P1 O1 158.4(5)
C21 O2 P1 Cl1 43.4(7)
C21 O2 P1 S1 -85.5(7)
C1 O1 P1 O2 154.8(5)
C1 O1 P1 Cl1 -90.0(6)
C1 O1 P1 S1 38.1(7)

loop_
_cod_related_entry_id
_cod_related_entry_database
_cod_related_entry_code
1 ChemSpider 21129170
